data_1542706
loop_
_publ_author_name
'Wang, Jie'
'Wang, Mingyang'
'Chen, Kehao'
'Zha, Shanke'
'Song, Chao'
'Zhu, Jin'

_publ_section_title
;
 C-H Activation-Based Traceless Synthesis via Electrophilic Removal of a
 Directing Group. Rhodium(III)-Catalyzed Entry into Indoles from N-Nitroso
 and \a-Diazo-\b-keto Compounds.
;
_journal_issue 5
_journal_name_full 'Organic letters'
_journal_page_first 1178
_journal_paper_doi 10.1021/acs.orglett.6b00310
_journal_volume 18
_journal_year 2016
_chemical_formula_sum 'C12 H14 N2 O5'
_chemical_formula_weight 266.25
_chemical_name_systematic
; 
 ? 
;
_space_group_IT_number 14
_symmetry_cell_setting monoclinic
_symmetry_space_group_name_Hall '-P 2ybc'
_symmetry_space_group_name_H-M 'P 1 21/c 1'
_atom_sites_solution_hydrogens geom
_atom_sites_solution_primary direct
_atom_sites_solution_secondary difmap
_audit_creation_method SHELXL-97
_cell_angle_alpha 90.00
_cell_angle_beta 111.49(3)
_cell_angle_gamma 90.00
_cell_formula_units_Z 4
_cell_length_a 8.9220(18)
_cell_length_b 19.474(4)
_cell_length_c 8.1800(16)
_cell_measurement_reflns_used 25
_cell_measurement_temperature 293(2)
_cell_measurement_theta_max 13
_cell_measurement_theta_min 9
_cell_volume 1322.4(5)
_computing_structure_refinement 'SHELXL-97 (Sheldrick, 1997)'
_computing_structure_solution 'SHELXS-97 (Sheldrick, 1990)'
_diffrn_ambient_temperature 293(2)
_diffrn_measured_fraction_theta_full 1.000
_diffrn_measured_fraction_theta_max 1.000
_diffrn_measurement_device_type 'Nonius CAD4'
_diffrn_measurement_method \w/2\q
_diffrn_radiation_monochromator graphite
_diffrn_radiation_source 'fine-focus sealed tube'
_diffrn_radiation_type MoK\a
_diffrn_radiation_wavelength 0.71073
_diffrn_reflns_av_R_equivalents 0.0292
_diffrn_reflns_av_sigmaI/netI 0.0438
_diffrn_reflns_limit_h_max 10
_diffrn_reflns_limit_h_min -10
_diffrn_reflns_limit_k_max 0
_diffrn_reflns_limit_k_min -23
_diffrn_reflns_limit_l_max 9
_diffrn_reflns_limit_l_min 0
_diffrn_reflns_number 2596
_diffrn_reflns_theta_full 25.37
_diffrn_reflns_theta_max 25.37
_diffrn_reflns_theta_min 2.09
_diffrn_standards_decay_% 1
_diffrn_standards_interval_count 200
_diffrn_standards_interval_time 2h
_diffrn_standards_number 3
_exptl_absorpt_coefficient_mu 0.105
_exptl_absorpt_correction_T_max 0.9895
_exptl_absorpt_correction_T_min 0.9691
_exptl_absorpt_correction_type psi-scan
_exptl_crystal_colour colorless
_exptl_crystal_density_diffrn 1.337
_exptl_crystal_density_method 'not measured'
_exptl_crystal_description needle
_exptl_crystal_F_000 560
_exptl_crystal_size_max 0.30
_exptl_crystal_size_mid 0.20
_exptl_crystal_size_min 0.10
_refine_diff_density_max 0.205
_refine_diff_density_min -0.213
_refine_diff_density_rms 0.051
_refine_ls_extinction_coef 0.142(11)
_refine_ls_extinction_expression Fc^*^=kFc[1+0.001xFc^2^\l^3^/sin(2\q)]^-1/4^
_refine_ls_extinction_method SHELXL
_refine_ls_goodness_of_fit_ref 1.004
_refine_ls_hydrogen_treatment constr
_refine_ls_matrix_type full
_refine_ls_number_parameters 173
_refine_ls_number_reflns 2418
_refine_ls_number_restraints 0
_refine_ls_restrained_S_all 1.004
_refine_ls_R_factor_all 0.0917
_refine_ls_R_factor_gt 0.0557
_refine_ls_shift/su_max 0.000
_refine_ls_shift/su_mean 0.000
_refine_ls_structure_factor_coef Fsqd
_refine_ls_weighting_details 'calc w=1/[\s^2^(Fo^2^)+(0.1000P)^2^+0.2500P] where P=(Fo^2^+2Fc^2^)/3'
_refine_ls_weighting_scheme calc
_refine_ls_wR_factor_gt 0.1469
_refine_ls_wR_factor_ref 0.1770
_reflns_number_gt 1591
_reflns_number_total 2418
_reflns_threshold_expression >2sigma(I)
_cod_data_source_file ol6b00310_si_004.cif
_cod_data_source_block b
_cod_depositor_comments
;
The following automatic conversions were performed:

'_symmetry_cell_setting' value 'Monoclinic' changed to 'monoclinic'
according to
/usr/data/users/saulius/crontab/automatic-downloads/current/ACS/lib/dictionaries/cif_core.dic
dictionary named 'cif_core.dic' version 2.4.2 from 2011-04-26.

Automatic conversion script
Id: cif_fix_values 4268 2015-11-12 08:31:59Z antanas 
;
_cod_original_sg_symbol_H-M P21/C
_cod_database_code 1542706

loop_
_symmetry_equiv_pos_as_xyz
'x, y, z'
'-x, y+1/2, -z+1/2'
'-x, -y, -z'
'x, -y-1/2, z-1/2'

loop_
_atom_site_label
_atom_site_type_symbol
_atom_site_fract_x
_atom_site_fract_y
_atom_site_fract_z
_atom_site_U_iso_or_equiv
_atom_site_adp_type
_atom_site_occupancy
_atom_site_symmetry_multiplicity
_atom_site_calc_flag
_atom_site_refinement_flags
O1 O 0.3624(3) 0.38960(12) 0.0972(3) 0.0706(7) Uani 1 1 d .
N1 N 0.4156(3) 0.32838(12) 0.5858(3) 0.0536(6) Uani 1 1 d .
C1 C 0.2534(3) 0.32544(12) 0.4627(3) 0.0431(6) Uani 1 1 d .
O2 O 0.5355(2) 0.46072(10) 0.2892(3) 0.0590(6) Uani 1 1 d .
C2 C 0.1583(4) 0.27006(14) 0.4709(4) 0.0553(8) Uani 1 1 d .
H2A H 0.1997 0.2366 0.5567 0.066 Uiso 1 1 calc R
N2 N 0.5283(3) 0.32697(16) 0.5186(4) 0.0796(9) Uani 1 1 d .
O3 O 0.1876(3) 0.53212(12) 0.1301(3) 0.0730(7) Uani 1 1 d .
C3 C 0.0031(4) 0.26478(15) 0.3523(4) 0.0599(8) Uani 1 1 d .
H3A H -0.0616 0.2284 0.3597 0.072 Uiso 1 1 calc R
O4 O 0.1101(2) 0.51927(9) 0.3591(3) 0.0564(6) Uani 1 1 d .
C4 C -0.0561(3) 0.31298(15) 0.2233(4) 0.0567(8) Uani 1 1 d .
H4A H -0.1599 0.3084 0.1406 0.068 Uiso 1 1 calc R
C5 C 0.0378(3) 0.36865(13) 0.2150(3) 0.0475(7) Uani 1 1 d .
H5A H -0.0041 0.4013 0.1270 0.057 Uiso 1 1 calc R
O5 O 0.6657(3) 0.32386(17) 0.6253(4) 0.1142(11) Uani 1 1 d .
C6 C 0.1931(3) 0.37624(12) 0.3364(3) 0.0370(6) Uani 1 1 d .
C7 C 0.2946(3) 0.43887(12) 0.3314(3) 0.0391(6) Uani 1 1 d .
H7A H 0.3662 0.4490 0.4522 0.047 Uiso 1 1 calc R
C8 C 0.3986(3) 0.42561(13) 0.2242(3) 0.0452(7) Uani 1 1 d .
C9 C 0.6513(4) 0.4496(2) 0.2051(5) 0.0933(13) Uani 1 1 d .
H9A H 0.7447 0.4775 0.2611 0.140 Uiso 1 1 calc R
H9B H 0.6035 0.4617 0.0832 0.140 Uiso 1 1 calc R
H9C H 0.6822 0.4021 0.2155 0.140 Uiso 1 1 calc R
C10 C 0.1918(3) 0.50219(13) 0.2591(3) 0.0441(6) Uani 1 1 d .
C11 C 0.0078(4) 0.57912(15) 0.3077(5) 0.0735(10) Uani 1 1 d .
H11A H -0.0454 0.5862 0.3893 0.110 Uiso 1 1 calc R
H11B H -0.0712 0.5723 0.1920 0.110 Uiso 1 1 calc R
H11C H 0.0721 0.6186 0.3077 0.110 Uiso 1 1 calc R
C12 C 0.4571(6) 0.3271(3) 0.7753(5) 0.1225(18) Uani 1 1 d .
H12A H 0.5720 0.3292 0.8331 0.184 Uiso 1 1 calc R
H12B H 0.4175 0.2855 0.8078 0.184 Uiso 1 1 calc R
H12C H 0.4091 0.3658 0.8098 0.184 Uiso 1 1 calc R

loop_
_atom_site_aniso_label
_atom_site_aniso_U_11
_atom_site_aniso_U_22
_atom_site_aniso_U_33
_atom_site_aniso_U_23
_atom_site_aniso_U_13
_atom_site_aniso_U_12
O1 0.0736(14) 0.0867(16) 0.0633(13) -0.0278(12) 0.0388(12) -0.0202(12)
N1 0.0522(14) 0.0528(14) 0.0502(14) 0.0071(11) 0.0122(11) 0.0084(11)
C1 0.0446(14) 0.0400(14) 0.0466(14) -0.0002(11) 0.0188(12) 0.0034(11)
O2 0.0481(11) 0.0708(13) 0.0656(13) -0.0150(10) 0.0294(10) -0.0131(10)
C2 0.0660(19) 0.0426(15) 0.0626(18) 0.0095(13) 0.0298(16) 0.0005(14)
N2 0.0472(16) 0.093(2) 0.091(2) 0.0041(17) 0.0165(16) 0.0063(14)
O3 0.0869(16) 0.0680(14) 0.0745(14) 0.0317(11) 0.0417(13) 0.0207(12)
C3 0.0615(19) 0.0438(16) 0.078(2) -0.0043(15) 0.0300(17) -0.0139(14)
O4 0.0655(13) 0.0464(11) 0.0660(12) 0.0065(9) 0.0344(11) 0.0137(9)
C4 0.0431(15) 0.0583(18) 0.0663(18) -0.0115(15) 0.0171(14) -0.0071(13)
C5 0.0465(15) 0.0459(15) 0.0468(15) -0.0002(12) 0.0132(12) 0.0014(12)
O5 0.0475(14) 0.129(3) 0.138(3) 0.0143(19) 0.0016(16) 0.0118(14)
C6 0.0402(13) 0.0360(13) 0.0375(12) -0.0023(10) 0.0175(11) 0.0025(10)
C7 0.0434(14) 0.0376(13) 0.0370(13) -0.0011(10) 0.0158(11) -0.0023(10)
C8 0.0495(16) 0.0435(15) 0.0423(14) -0.0011(12) 0.0165(12) -0.0013(12)
C9 0.061(2) 0.132(4) 0.105(3) -0.024(3) 0.051(2) -0.015(2)
C10 0.0450(15) 0.0403(14) 0.0470(15) 0.0034(12) 0.0167(12) -0.0018(11)
C11 0.070(2) 0.0467(17) 0.109(3) 0.0088(17) 0.040(2) 0.0179(15)
C12 0.109(3) 0.195(5) 0.047(2) 0.015(3) 0.009(2) 0.006(3)

loop_
_atom_type_symbol
_atom_type_description
_atom_type_scat_dispersion_real
_atom_type_scat_dispersion_imag
_atom_type_scat_source
C C 0.0033 0.0016 'International Tables Vol C Tables 4.2.6.8 and 6.1.1.4'
H H 0.0000 0.0000 'International Tables Vol C Tables 4.2.6.8 and 6.1.1.4'
N N 0.0061 0.0033 'International Tables Vol C Tables 4.2.6.8 and 6.1.1.4'
O O 0.0106 0.0060 'International Tables Vol C Tables 4.2.6.8 and 6.1.1.4'

loop_
_geom_angle_atom_site_label_1
_geom_angle_atom_site_label_2
_geom_angle_atom_site_label_3
_geom_angle
N2 N1 C1 116.0(2)
N2 N1 C12 120.7(3)
C1 N1 C12 123.1(3)
C6 C1 C2 120.8(2)
C6 C1 N1 120.8(2)
C2 C1 N1 118.4(2)
C8 O2 C9 116.3(2)
C3 C2 C1 120.0(3)
C3 C2 H2A 120.0
C1 C2 H2A 120.0
O5 N2 N1 115.2(3)
C4 C3 C2 119.9(3)
C4 C3 H3A 120.0
C2 C3 H3A 120.0
C10 O4 C11 117.1(2)
C3 C4 C5 120.4(3)
C3 C4 H4A 119.8
C5 C4 H4A 119.8
C6 C5 C4 120.8(3)
C6 C5 H5A 119.6
C4 C5 H5A 119.6
C5 C6 C1 118.0(2)
C5 C6 C7 120.9(2)
C1 C6 C7 121.1(2)
C8 C7 C10 108.9(2)
C8 C7 C6 111.96(19)
C10 C7 C6 112.3(2)
C8 C7 H7A 107.9
C10 C7 H7A 107.9
C6 C7 H7A 107.9
O1 C8 O2 124.4(3)
O1 C8 C7 125.1(2)
O2 C8 C7 110.4(2)
O2 C9 H9A 109.5
O2 C9 H9B 109.5
H9A C9 H9B 109.5
O2 C9 H9C 109.5
H9A C9 H9C 109.5
H9B C9 H9C 109.5
O3 C10 O4 125.3(2)
O3 C10 C7 124.0(2)
O4 C10 C7 110.7(2)
O4 C11 H11A 109.5
O4 C11 H11B 109.5
H11A C11 H11B 109.5
O4 C11 H11C 109.5
H11A C11 H11C 109.5
H11B C11 H11C 109.5
N1 C12 H12A 109.5
N1 C12 H12B 109.5
H12A C12 H12B 109.5
N1 C12 H12C 109.5
H12A C12 H12C 109.5
H12B C12 H12C 109.5

loop_
_geom_bond_atom_site_label_1
_geom_bond_atom_site_label_2
_geom_bond_distance
O1 C8 1.196(3)
N1 N2 1.311(4)
N1 C1 1.429(3)
N1 C12 1.456(4)
C1 C6 1.389(3)
C1 C2 1.389(4)
O2 C8 1.329(3)
O2 C9 1.452(4)
C2 C3 1.373(4)
C2 H2A 0.9300
N2 O5 1.218(3)
O3 C10 1.194(3)
C3 C4 1.365(4)
C3 H3A 0.9300
O4 C10 1.322(3)
O4 C11 1.445(3)
C4 C5 1.387(4)
C4 H4A 0.9300
C5 C6 1.386(3)
C5 H5A 0.9300
C6 C7 1.528(3)
C7 C8 1.514(3)
C7 C10 1.521(3)
C7 H7A 0.9800
C9 H9A 0.9600
C9 H9B 0.9600
C9 H9C 0.9600
C11 H11A 0.9600
C11 H11B 0.9600
C11 H11C 0.9600
C12 H12A 0.9600
C12 H12B 0.9600
C12 H12C 0.9600

loop_
_geom_torsion_atom_site_label_1
_geom_torsion_atom_site_label_2
_geom_torsion_atom_site_label_3
_geom_torsion_atom_site_label_4
_geom_torsion
N2 N1 C1 C6 -61.1(3)
C12 N1 C1 C6 124.1(4)
N2 N1 C1 C2 118.0(3)
C12 N1 C1 C2 -56.8(4)
C6 C1 C2 C3 0.5(4)
N1 C1 C2 C3 -178.6(2)
C1 N1 N2 O5 -174.3(3)
C12 N1 N2 O5 0.7(5)
C1 C2 C3 C4 1.8(4)
C2 C3 C4 C5 -2.3(4)
C3 C4 C5 C6 0.3(4)
C4 C5 C6 C1 2.0(4)
C4 C5 C6 C7 -177.8(2)
C2 C1 C6 C5 -2.4(4)
N1 C1 C6 C5 176.7(2)
C2 C1 C6 C7 177.4(2)
N1 C1 C6 C7 -3.5(3)
C5 C6 C7 C8 -92.9(3)
C1 C6 C7 C8 87.4(3)
C5 C6 C7 C10 29.9(3)
C1 C6 C7 C10 -149.8(2)
C9 O2 C8 O1 -4.7(4)
C9 O2 C8 C7 176.4(3)
C10 C7 C8 O1 -91.4(3)
C6 C7 C8 O1 33.3(4)
C10 C7 C8 O2 87.4(3)
C6 C7 C8 O2 -147.9(2)
C11 O4 C10 O3 -0.2(4)
C11 O4 C10 C7 179.4(2)
C8 C7 C10 O3 5.4(4)
C6 C7 C10 O3 -119.2(3)
C8 C7 C10 O4 -174.2(2)
C6 C7 C10 O4 61.3(3)
